data_2214768
loop_
_publ_author_name
'Yang, Yan'
'Zeng, Ming-Hua'
'Zhang, Shu-Hua'
'Liang, Hong'

_publ_section_title
<i>catena</i>-Poly[[diaquacobalt(II)]-\m~3~-5-aminoisophthalato-\k^4^<i>O</i>,<i>O</i>':<i>O</i>'':<i>N</i>]
_journal_coeditor_code KJ2057
_journal_issue 8
_journal_name_full 'Acta Crystallographica Section E'
_journal_page_first m2056
_journal_page_last m2057
_journal_paper_doi 10.1107/S160053680703173X
_journal_volume 63
_journal_year 2007
_chemical_formula_iupac '[Co (C8 H5 N O4) (H2 O)2]'
_chemical_formula_moiety 'C8 H9 Co N O6'
_chemical_formula_sum 'C8 H9 Co N O6'
_chemical_formula_weight 274.10
_chemical_name_systematic
;
catena-Poly[[diaquacobalt(II)]-\m~3~-5-aminoisophthalato-
\k^4^O,<i>O</i>':<i>O</i>'':<i>N</i>]
;
_space_group_IT_number 2
_symmetry_cell_setting triclinic
_symmetry_space_group_name_Hall '-P 1'
_symmetry_space_group_name_H-M 'P -1'
_atom_sites_solution_hydrogens geom
_atom_sites_solution_primary direct
_atom_sites_solution_secondary difmap
_audit_creation_method SHELXL-97
_cell_angle_alpha 113.1840(10)
_cell_angle_beta 99.946(3)
_cell_angle_gamma 98.995(2)
_cell_formula_units_Z 2
_cell_length_a 6.4168(4)
_cell_length_b 8.0919(4)
_cell_length_c 10.1493(7)
_cell_measurement_reflns_used 3976
_cell_measurement_temperature 153(2)
_cell_measurement_theta_max 27.50
_cell_measurement_theta_min 3.33
_cell_volume 462.28(5)
_computing_cell_refinement RAPID-AUTO
_computing_data_collection 'RAPID-AUTO (Rigaku, 2004)'
_computing_data_reduction RAPID-AUTO
_computing_molecular_graphics 'SHELXTL (Sheldrick, 1997b)'
_computing_publication_material SHELXTL
_computing_structure_refinement 'SHELXL97 (Sheldrick, 1997a)'
_computing_structure_solution 'SHELXS97 (Sheldrick, 1997a)'
_diffrn_ambient_temperature 153(2)
_diffrn_measured_fraction_theta_full 0.989
_diffrn_measured_fraction_theta_max 0.989
_diffrn_measurement_device_type 'Rigaku R-AXIS RAPID'
_diffrn_measurement_method \w
_diffrn_radiation_monochromator graphite
_diffrn_radiation_source 'Rotating Anode'
_diffrn_radiation_type MoK\a
_diffrn_radiation_wavelength 0.71073
_diffrn_reflns_av_R_equivalents 0.0270
_diffrn_reflns_av_sigmaI/netI 0.0373
_diffrn_reflns_limit_h_max 8
_diffrn_reflns_limit_h_min -8
_diffrn_reflns_limit_k_max 10
_diffrn_reflns_limit_k_min -10
_diffrn_reflns_limit_l_max 13
_diffrn_reflns_limit_l_min -13
_diffrn_reflns_number 4523
_diffrn_reflns_theta_full 27.48
_diffrn_reflns_theta_max 27.48
_diffrn_reflns_theta_min 3.33
_diffrn_standards_decay_% 0
_diffrn_standards_interval_count 0
_diffrn_standards_interval_time 0
_diffrn_standards_number 0
_exptl_absorpt_coefficient_mu 1.870
_exptl_absorpt_correction_T_max 0.8351
_exptl_absorpt_correction_T_min 0.7667
_exptl_absorpt_correction_type empirical
_exptl_absorpt_process_details '(SADABS; Sheldrick, 1996)'
_exptl_crystal_colour GREEN
_exptl_crystal_density_diffrn 1.969
_exptl_crystal_density_method 'not measured'
_exptl_crystal_description PRISM
_exptl_crystal_F_000 278
_exptl_crystal_size_max 0.15
_exptl_crystal_size_mid 0.13
_exptl_crystal_size_min 0.10
_refine_diff_density_max 0.548
_refine_diff_density_min -0.753
_refine_ls_extinction_coef 0.0070(10)
_refine_ls_extinction_expression Fc^*^=kFc[1+0.001xFc^2^\l^3^/sin(2\q)]^-1/4^
_refine_ls_extinction_method SHELXL97
_refine_ls_goodness_of_fit_ref 1.006
_refine_ls_hydrogen_treatment mixed
_refine_ls_matrix_type full
_refine_ls_number_parameters 162
_refine_ls_number_reflns 2110
_refine_ls_number_restraints 0
_refine_ls_restrained_S_all 1.006
_refine_ls_R_factor_all 0.0372
_refine_ls_R_factor_gt 0.0320
_refine_ls_shift/su_max 0.001
_refine_ls_shift/su_mean 0.000
_refine_ls_structure_factor_coef Fsqd
_refine_ls_weighting_details 'calc w=1/[\s^2^(Fo^2^)+(0.0586P)^2^+0.466P] where P=(Fo^2^+2Fc^2^)/3'
_refine_ls_weighting_scheme calc
_refine_ls_wR_factor_gt 0.0919
_refine_ls_wR_factor_ref 0.0964
_reflns_number_gt 1854
_reflns_number_total 2110
_reflns_threshold_expression I>2\s(I)
_cod_data_source_file kj2057.cif
_cod_data_source_block I
_cod_depositor_comments
;
The following automatic conversions were performed:
'_symmetry_cell_setting' value 'Triclinic' changed to 'triclinic'
according to '/home/saulius/struct/CIF-dictionaries/cif_core.dic'
dictionary named 'cif_core.dic' version 2.4.1 from 2010-06-29.

Automatic conversion script
Id: cif_fix_enum 1527 2010-12-29 10:47:43Z saulius 

The following automatic conversions were performed:

'_symmetry_cell_setting' value 'Triclinic' changed to 'triclinic'
according to /home/saulius/struct/CIF-dictionaries/cif_core.dic
dictionary named 'cif_core.dic' version 2.4.1 from 2010-06-29.

Automatic conversion script
Id: cif_fix_values 1715 2011-07-08 13:25:40Z adriana 
;
_cod_database_code 2214768
_cod_database_fobs_code 2214768

loop_
_symmetry_equiv_pos_as_xyz
'x, y, z'
'-x, -y, -z'

loop_
_atom_site_type_symbol
_atom_site_label
_atom_site_fract_x
_atom_site_fract_y
_atom_site_fract_z
_atom_site_U_iso_or_equiv
_atom_site_adp_type
_atom_site_calc_flag
_atom_site_refinement_flags
_atom_site_occupancy
Co Co 0.20196(5) 0.75115(5) 0.80493(3) 0.01298(14) Uani d . 1
O O1 0.6666(3) 0.2413(3) 0.9957(2) 0.0187(4) Uani d . 1
O O2 0.9520(3) 0.2510(3) 0.8966(2) 0.0244(4) Uani d . 1
O O3 0.8351(3) 0.2502(3) 0.4037(2) 0.0201(4) Uani d . 1
O O4 0.5073(3) 0.2130(3) 0.2718(2) 0.0187(4) Uani d . 1
O O5 0.2461(3) 1.0316(3) 0.9070(2) 0.0218(4) Uani d . 1
O O6 -0.1152(3) 0.7068(3) 0.8195(2) 0.0213(4) Uani d . 1
N N 0.1401(4) 0.4592(3) 0.7069(2) 0.0165(4) Uani d . 1
H H0A 0.0745 0.4180 0.7659 0.020 Uiso calc R 1
H H0B 0.0389 0.4155 0.6172 0.020 Uiso calc R 1
C C1 0.3142(4) 0.3725(4) 0.6807(3) 0.0166(5) Uani d . 1
C C2 0.4366(4) 0.3411(4) 0.7907(3) 0.0184(5) Uani d . 1
H H2 0.3983 0.3718 0.8823 0.022 Uiso calc R 1
C C3 0.6145(4) 0.2655(4) 0.7693(3) 0.0164(5) Uani d . 1
C C4 0.6708(4) 0.2196(4) 0.6345(3) 0.0171(5) Uani d . 1
H H4 0.7907 0.1656 0.6182 0.021 Uiso calc R 1
C C5 0.5498(4) 0.2536(4) 0.5241(3) 0.0171(5) Uani d . 1
C C6 0.3705(4) 0.3267(4) 0.5456(3) 0.0169(5) Uani d . 1
H H6 0.2857 0.3456 0.4687 0.020 Uiso calc R 1
C C7 0.7566(4) 0.2477(3) 0.8947(3) 0.0168(5) Uani d . 1
C C8 0.6319(4) 0.2345(4) 0.3918(3) 0.0162(5) Uani d . 1
H H5A 0.150(7) 1.097(6) 0.873(5) 0.047(12) Uiso d . 1
H H5B 0.373(9) 1.097(7) 0.930(6) 0.068(16) Uiso d . 1
H H6A -0.227(7) 0.764(6) 0.792(5) 0.046(11) Uiso d . 1
H H6B -0.093(8) 0.719(6) 0.910(5) 0.051(13) Uiso d . 1

loop_
_atom_site_aniso_label
_atom_site_aniso_U_11
_atom_site_aniso_U_22
_atom_site_aniso_U_33
_atom_site_aniso_U_12
_atom_site_aniso_U_13
_atom_site_aniso_U_23
Co 0.0108(2) 0.0199(2) 0.0113(2) 0.00718(13) 0.00536(13) 0.00760(15)
O1 0.0169(9) 0.0289(10) 0.0139(9) 0.0070(8) 0.0050(7) 0.0119(8)
O2 0.0179(10) 0.0403(12) 0.0225(10) 0.0142(9) 0.0086(8) 0.0171(10)
O3 0.0170(9) 0.0317(11) 0.0153(9) 0.0092(8) 0.0066(7) 0.0119(9)
O4 0.0155(9) 0.0282(10) 0.0154(9) 0.0086(8) 0.0066(7) 0.0101(8)
O5 0.0183(10) 0.0240(10) 0.0248(10) 0.0088(8) 0.0079(8) 0.0100(9)
O6 0.0144(9) 0.0321(11) 0.0203(10) 0.0091(8) 0.0076(8) 0.0116(9)
N 0.0137(10) 0.0207(11) 0.0157(10) 0.0061(8) 0.0050(8) 0.0075(9)
C1 0.0157(12) 0.0180(12) 0.0171(12) 0.0051(10) 0.0069(10) 0.0071(11)
C2 0.0170(12) 0.0230(12) 0.0175(12) 0.0055(10) 0.0076(10) 0.0096(11)
C3 0.0167(12) 0.0198(12) 0.0141(12) 0.0050(10) 0.0056(10) 0.0079(11)
C4 0.0157(12) 0.0179(12) 0.0202(13) 0.0071(10) 0.0072(10) 0.0087(11)
C5 0.0175(12) 0.0209(12) 0.0135(12) 0.0043(10) 0.0074(10) 0.0068(11)
C6 0.0172(12) 0.0197(12) 0.0148(12) 0.0054(10) 0.0045(10) 0.0080(11)
C7 0.0194(13) 0.0172(12) 0.0169(12) 0.0076(10) 0.0069(10) 0.0085(11)
C8 0.0174(12) 0.0186(12) 0.0144(12) 0.0064(10) 0.0046(10) 0.0081(11)

loop_
_atom_type_symbol
_atom_type_description
_atom_type_scat_dispersion_real
_atom_type_scat_dispersion_imag
_atom_type_scat_source
C C 0.0033 0.0016 'International Tables Vol C Tables 4.2.6.8 and 6.1.1.4'
H H 0.0000 0.0000 'International Tables Vol C Tables 4.2.6.8 and 6.1.1.4'
N N 0.0061 0.0033 'International Tables Vol C Tables 4.2.6.8 and 6.1.1.4'
O O 0.0106 0.0060 'International Tables Vol C Tables 4.2.6.8 and 6.1.1.4'
Co Co 0.3494 0.9721 'International Tables Vol C Tables 4.2.6.8 and 6.1.1.4'

loop_
_geom_angle_atom_site_label_1
_geom_angle_atom_site_label_2
_geom_angle_atom_site_label_3
_geom_angle_site_symmetry_1
_geom_angle_site_symmetry_3
_geom_angle
_geom_angle_publ_flag
O1 Co O5 2_667 . 88.76(8) y
O1 Co O6 2_667 . 95.54(8) y
O5 Co O6 . . 91.77(8) y
O1 Co O3 2_667 2_666 162.55(8) y
O5 Co O3 . 2_666 92.15(8) y
O6 Co O3 . 2_666 101.84(8) y
O1 Co N 2_667 . 89.82(8) y
O5 Co N . . 176.15(8) y
O6 Co N . . 84.80(9) y
O3 Co N 2_666 . 90.27(8) y
O1 Co O4 2_667 2_666 100.38(7) y
O5 Co O4 . 2_666 90.18(8) y
O6 Co O4 . 2_666 163.99(8) y
O3 Co O4 2_666 2_666 62.20(7) y
N Co O4 . 2_666 93.60(8) ?
O1 Co C8 2_667 2_666 131.37(8) ?
O5 Co C8 . 2_666 92.79(8) ?
O6 Co C8 . 2_666 132.92(9) ?
O3 Co C8 2_666 2_666 31.18(8) ?
N Co C8 . 2_666 90.83(8) ?
O4 Co C8 2_666 2_666 31.08(8) ?
C7 O1 Co . 2_667 130.14(17) ?
C8 O3 Co . 2_666 90.60(15) ?
C8 O4 Co . 2_666 87.15(15) ?
Co O5 H5A . . 123(3) ?
Co O5 H5B . . 117(4) ?
H5A O5 H5B . . 106(4) ?
Co O6 H6A . . 128(3) ?
Co O6 H6B . . 99(3) ?
H6A O6 H6B . . 114(4) ?
C1 N Co . . 120.08(17) ?
C1 N H0A . . 107.3 ?
Co N H0A . . 107.3 ?
C1 N H0B . . 107.3 ?
Co N H0B . . 107.3 ?
H0A N H0B . . 106.9 ?
C2 C1 C6 . . 119.4(2) ?
C2 C1 N . . 120.4(2) ?
C6 C1 N . . 120.1(2) ?
C1 C2 C3 . . 121.0(2) ?
C1 C2 H2 . . 119.5 ?
C3 C2 H2 . . 119.5 ?
C2 C3 C4 . . 119.7(2) ?
C2 C3 C7 . . 120.1(2) ?
C4 C3 C7 . . 120.1(2) ?
C5 C4 C3 . . 119.6(2) ?
C5 C4 H4 . . 120.2 ?
C3 C4 H4 . . 120.2 ?
C6 C5 C4 . . 120.3(2) ?
C6 C5 C8 . . 120.0(2) ?
C4 C5 C8 . . 119.2(2) ?
C5 C6 C1 . . 120.0(2) ?
C5 C6 H6 . . 120.0 ?
C1 C6 H6 . . 120.0 ?
O2 C7 O1 . . 125.6(2) ?
O2 C7 C3 . . 118.7(2) ?
O1 C7 C3 . . 115.7(2) ?
O4 C8 O3 . . 119.8(2) ?
O4 C8 C5 . . 121.9(2) ?
O3 C8 C5 . . 118.2(2) ?
O4 C8 Co . 2_666 61.77(13) ?
O3 C8 Co . 2_666 58.23(13) ?
C5 C8 Co . 2_666 171.81(19) ?

loop_
_geom_bond_atom_site_label_1
_geom_bond_atom_site_label_2
_geom_bond_site_symmetry_2
_geom_bond_distance
_geom_bond_publ_flag
Co O1 2_667 2.0266(18) y
Co O5 . 2.037(2) y
Co O6 . 2.0516(19) y
Co O3 2_666 2.0848(18) y
Co N . 2.109(2) y
Co O4 2_666 2.1631(18) y
Co C8 2_666 2.452(3) ?
O1 C7 . 1.274(3) ?
O1 Co 2_667 2.0266(18) ?
O2 C7 . 1.246(3) ?
O3 C8 . 1.270(3) ?
O3 Co 2_666 2.0848(18) ?
O4 C8 . 1.267(3) ?
O4 Co 2_666 2.1632(18) ?
O5 H5A . 0.98(4) ?
O5 H5B . 0.84(6) ?
O6 H6A . 0.97(4) ?
O6 H6B . 0.86(5) ?
N C1 . 1.418(3) ?
N H0A . 0.9200 ?
N H0B . 0.9200 ?
C1 C2 . 1.382(4) ?
C1 C6 . 1.401(4) ?
C2 C3 . 1.387(4) ?
C2 H2 . 0.9500 ?
C3 C4 . 1.397(4) ?
C3 C7 . 1.503(3) ?
C4 C5 . 1.394(4) ?
C4 H4 . 0.9500 ?
C5 C6 . 1.385(4) ?
C5 C8 . 1.487(3) ?
C6 H6 . 0.9500 ?
C8 Co 2_666 2.452(3) ?

loop_
_geom_hbond_atom_site_label_D
_geom_hbond_atom_site_label_H
_geom_hbond_atom_site_label_A
_geom_hbond_site_symmetry_A
_geom_hbond_distance_DH
_geom_hbond_distance_HA
_geom_hbond_distance_DA
_geom_hbond_angle_DHA
N H0A O2 1_455 0.92 2.38 3.275(3) 165.4
N H0B O3 1_455 0.92 2.09 2.991(3) 164.5
O5 H5B O1 1_565 0.84(6) 1.90(6) 2.738(3) 175(5)
O5 H5A O2 1_465 0.98(4) 1.89(5) 2.802(3) 154(4)
O6 H6B O2 2_667 0.86(5) 1.92(5) 2.755(3) 162(4)
O6 H6A O4 2_566 0.97(4) 1.87(5) 2.791(3) 158(4)

loop_
_geom_torsion_atom_site_label_1
_geom_torsion_atom_site_label_2
_geom_torsion_atom_site_label_3
_geom_torsion_atom_site_label_4
_geom_torsion_site_symmetry_1
_geom_torsion
O1 Co N C1 2_667 -74.77(19)
O6 Co N C1 . -170.35(19)
O3 Co N C1 2_666 87.78(19)
O4 Co N C1 2_666 25.62(19)
C8 Co N C1 2_666 56.61(19)
Co N C1 C2 . 86.4(3)
Co N C1 C6 . -90.3(3)
C6 C1 C2 C3 . 0.2(4)
N C1 C2 C3 . -176.5(2)
C1 C2 C3 C4 . -0.2(4)
C1 C2 C3 C7 . 174.8(2)
C2 C3 C4 C5 . 1.2(4)
C7 C3 C4 C5 . -173.8(2)
C3 C4 C5 C6 . -2.2(4)
C3 C4 C5 C8 . 169.8(2)
C4 C5 C6 C1 . 2.1(4)
C8 C5 C6 C1 . -169.8(2)
C2 C1 C6 C5 . -1.1(4)
N C1 C6 C5 . 175.6(2)
Co O1 C7 O2 2_667 3.9(4)
Co O1 C7 C3 2_667 -171.81(17)
C2 C3 C7 O2 . -152.1(3)
C4 C3 C7 O2 . 22.9(4)
C2 C3 C7 O1 . 23.9(4)
C4 C3 C7 O1 . -161.1(2)
Co O4 C8 O3 2_666 -4.7(2)
Co O4 C8 C5 2_666 171.5(2)
Co O3 C8 O4 2_666 4.8(3)
Co O3 C8 C5 2_666 -171.5(2)
C6 C5 C8 O4 . -27.7(4)
C4 C5 C8 O4 . 160.3(2)
C6 C5 C8 O3 . 148.5(3)
C4 C5 C8 O3 . -23.4(4)
